data_1008929
loop_
_publ_author_name
'Delorme, C'
'Bertaut, F'

_publ_section_title
;
Sur l'etat de valences dans le compose Cu Fe O2
;
_journal_coden_ASTM JPRAAJ
_journal_name_full 'Journal de Physique et du Radium'
_journal_page_first 129
_journal_page_last 130
_journal_paper_doi 10.1051/jphysrad:01953001402012901
_journal_volume 14
_journal_year 1953
_chemical_formula_structural 'Cu Fe O2'
_chemical_formula_sum 'Cu Fe O2'
_chemical_name_systematic 'Copper(I) iron(III) oxide'
_space_group_IT_number 166
_symmetry_cell_setting trigonal
_symmetry_space_group_name_Hall '-P 3* 2'
_symmetry_space_group_name_H-M 'R -3 m :R'
_cell_angle_alpha 29.43
_cell_angle_beta 29.43
_cell_angle_gamma 29.43
_cell_formula_units_Z 1
_cell_length_a 5.96
_cell_length_b 5.96
_cell_length_c 5.96
_cell_volume 45.2
_cod_original_sg_symbol_H-M 'R -3 m R'
_cod_database_code 1008929

loop_
_symmetry_equiv_pos_as_xyz
x,y,z
y,x,z
y,z,x
x,z,y
z,x,y
z,y,x
-x,-y,-z
-y,-x,-z
-y,-z,-x
-x,-z,-y
-z,-x,-y
-z,-y,-x

loop_
_atom_site_label
_atom_site_type_symbol
_atom_site_symmetry_multiplicity
_atom_site_Wyckoff_symbol
_atom_site_fract_x
_atom_site_fract_y
_atom_site_fract_z
_atom_site_occupancy
_atom_site_attached_hydrogens
_atom_site_calc_flag
Cu1 Cu2+ 1 a 0. 0. 0. 1. 0 d
Fe1 Fe2+ 1 b 0.5 0.5 0.5 1. 0 d
O1 O2- 2 c 0.1111 0.1111 0.1111 1. 0 d

loop_
_atom_type_symbol
_atom_type_oxidation_number
Cu2+ 2.000
Fe2+ 2.000
O2- -2.000
